data_4066183
loop_
_publ_author_name
'\<St\<epni\<cka, Petr'
'Schulz, Ji\<r\'i'
'Klemann, Thorsten'
'Siemeling, Ulrich'
'C\'isa\<rov\'a, Ivana'

_publ_section_title
;
 Synthesis, Structural Characterization, and Catalytic Evaluation of
 Palladium Complexes with Homologous Ferrocene-Based Pyridylphosphine
 Ligands
;
_journal_issue 14
_journal_name_full Organometallics
_journal_page_first 3187
_journal_paper_doi 10.1021/om100339p
_journal_volume 29
_journal_year 2010
_chemical_formula_moiety 'C54 H44 Cl2 Fe2 N2 P2 Pd, C H2 Cl2'
_chemical_formula_sum 'C55 H46 Cl4 Fe2 N2 P2 Pd'
_chemical_formula_weight 1156.78
_chemical_name_systematic
; 
 ? 
;
_space_group_IT_number 2
_symmetry_cell_setting triclinic
_symmetry_space_group_name_Hall '-P 1'
_symmetry_space_group_name_H-M 'P -1'
_atom_sites_solution_hydrogens geom
_atom_sites_solution_primary direct
_atom_sites_solution_secondary difmap
_audit_creation_method SHELXL-97
_cell_angle_alpha 85.8700(11)
_cell_angle_beta 81.0170(11)
_cell_angle_gamma 70.1510(10)
_cell_formula_units_Z 2
_cell_length_a 11.2998(3)
_cell_length_b 12.3849(2)
_cell_length_c 18.7197(4)
_cell_measurement_reflns_used 27321
_cell_measurement_temperature 150(2)
_cell_measurement_theta_max 27.48
_cell_measurement_theta_min 1.00
_cell_volume 2433.39(9)
_computing_cell_refinement 'HKL Scalepack (Otwinowski & Minor, 1997)'
_computing_data_collection 'Collect (Nonius BV, 1997-2000)'
_computing_data_reduction 'HKL Denzo and Scalepack (Otwinowski & Minor, 1997)'
_computing_molecular_graphics 'PLATON (Spek, 2008)'
_computing_publication_material 'PLATON (Spek, 2008)'
_computing_structure_refinement 'SHELXL-97 (Sheldrick, 1997)'
_computing_structure_solution 'SIR97 (Altomare et al., 1994)'
_diffrn_ambient_temperature 150(2)
_diffrn_detector_area_resol_mean 9.091
_diffrn_measured_fraction_theta_full 0.998
_diffrn_measured_fraction_theta_max 0.998
_diffrn_measurement_device_type KappaCCD
_diffrn_measurement_method '\w and \p scans to fill the Ewald sphere'
_diffrn_radiation_monochromator 'horizontally mounted graphite crystal'
_diffrn_radiation_source 'fine-focus sealed tube'
_diffrn_radiation_type MoK\a
_diffrn_radiation_wavelength 0.71073
_diffrn_reflns_av_R_equivalents 0.0485
_diffrn_reflns_av_sigmaI/netI 0.0458
_diffrn_reflns_limit_h_max 14
_diffrn_reflns_limit_h_min -14
_diffrn_reflns_limit_k_max 16
_diffrn_reflns_limit_k_min -16
_diffrn_reflns_limit_l_max 24
_diffrn_reflns_limit_l_min -23
_diffrn_reflns_number 44051
_diffrn_reflns_theta_full 27.53
_diffrn_reflns_theta_max 27.53
_diffrn_reflns_theta_min 1.75
_diffrn_standards_number 0
_exptl_absorpt_coefficient_mu 1.280
_exptl_absorpt_correction_T_max 0.857
_exptl_absorpt_correction_T_min 0.655
_exptl_absorpt_correction_type integration
_exptl_absorpt_process_details
;
Gaussian integration (Coppens, 1970)
;
_exptl_crystal_colour red
_exptl_crystal_density_diffrn 1.579
_exptl_crystal_density_method 'not measured'
_exptl_crystal_description bar
_exptl_crystal_F_000 1172
_exptl_crystal_size_max 0.35
_exptl_crystal_size_mid 0.35
_exptl_crystal_size_min 0.13
_refine_diff_density_max 1.003
_refine_diff_density_min -0.897
_refine_diff_density_rms 0.099
_refine_ls_extinction_method none
_refine_ls_goodness_of_fit_ref 1.041
_refine_ls_hydrogen_treatment constr
_refine_ls_matrix_type full
_refine_ls_number_parameters 598
_refine_ls_number_reflns 11175
_refine_ls_number_restraints 0
_refine_ls_restrained_S_all 1.041
_refine_ls_R_factor_all 0.0620
_refine_ls_R_factor_gt 0.0389
_refine_ls_shift/su_max 0.001
_refine_ls_shift/su_mean 0.000
_refine_ls_structure_factor_coef Fsqd
_refine_ls_weighting_details 'calc w=1/[\s^2^(Fo^2^)+(0.0446P)^2^+2.7881P] where P=(Fo^2^+2Fc^2^)/3'
_refine_ls_weighting_scheme calc
_refine_ls_wR_factor_gt 0.0886
_refine_ls_wR_factor_ref 0.1006
_reflns_number_gt 8567
_reflns_number_total 11175
_reflns_threshold_expression >2sigma(I)
_cod_data_source_file om100339p_si_002.cif
_cod_data_source_block tkpd2
_cod_depositor_comments
;
The following automatic conversions were performed:
'_atom_site_symetry_multiplicity' tag replaced with
'_atom_site_symmetry_multiplicity'.

Automatic conversion script
Id: cif_correct_tags 1440 2010-10-19 06:21:57Z saulius 
;
_cod_original_sg_symbol_H-M P-1
_cod_database_code 4066183

loop_
_symmetry_equiv_pos_as_xyz
'x, y, z'
'-x, -y, -z'

loop_
_atom_site_label
_atom_site_type_symbol
_atom_site_fract_x
_atom_site_fract_y
_atom_site_fract_z
_atom_site_U_iso_or_equiv
_atom_site_adp_type
_atom_site_occupancy
_atom_site_symmetry_multiplicity
_atom_site_calc_flag
_atom_site_refinement_flags
Pd1 Pd 0.5000 0.0000 0.5000 0.01934(8) Uani 1 2 d S
Pd2 Pd 0.0000 0.0000 1.0000 0.01794(8) Uani 1 2 d S
Fe1 Fe 0.35473(4) 0.31516(4) 0.63007(2) 0.02266(10) Uani 1 1 d .
Fe2 Fe -0.30070(4) 0.26674(4) 0.90325(2) 0.02089(10) Uani 1 1 d .
P1 P 0.29670(7) 0.13701(6) 0.51494(4) 0.02038(16) Uani 1 1 d .
P2 P -0.21112(7) 0.01018(6) 1.00236(4) 0.01891(16) Uani 1 1 d .
Cl1 Cl 0.45654(7) -0.11286(6) 0.59656(4) 0.02720(17) Uani 1 1 d .
Cl2 Cl 0.03909(7) -0.08424(7) 0.88909(4) 0.02802(17) Uani 1 1 d .
C1 C 0.2915(3) 0.2748(2) 0.54257(15) 0.0223(6) Uani 1 1 d .
C2 C 0.3855(3) 0.3294(3) 0.52025(16) 0.0269(7) Uani 1 1 d .
H2 H 0.4624 0.2981 0.4907 0.032 Uiso 1 1 calc R
C3 C 0.3399(4) 0.4390(3) 0.55128(17) 0.0317(8) Uani 1 1 d .
H3 H 0.3821 0.4925 0.5454 0.038 Uiso 1 1 calc R
C4 C 0.2194(3) 0.4545(3) 0.59279(18) 0.0321(8) Uani 1 1 d .
H4 H 0.1692 0.5196 0.6186 0.038 Uiso 1 1 calc R
C5 C 0.1886(3) 0.3538(3) 0.58815(17) 0.0265(7) Uani 1 1 d .
H5 H 0.1150 0.3410 0.6106 0.032 Uiso 1 1 calc R
C6 C 0.3477(3) 0.3454(3) 0.73717(16) 0.0282(7) Uani 1 1 d .
C7 C 0.3398(3) 0.2343(3) 0.72889(17) 0.0295(7) Uani 1 1 d .
H7 H 0.2733 0.2089 0.7495 0.035 Uiso 1 1 calc R
C8 C 0.4511(3) 0.1693(3) 0.68375(17) 0.0317(7) Uani 1 1 d .
H8 H 0.4701 0.0940 0.6698 0.038 Uiso 1 1 calc R
C9 C 0.5279(3) 0.2391(3) 0.66375(18) 0.0341(8) Uani 1 1 d .
H9 H 0.6060 0.2178 0.6341 0.041 Uiso 1 1 calc R
C10 C 0.4650(3) 0.3473(3) 0.69682(17) 0.0312(7) Uani 1 1 d .
H10 H 0.4953 0.4089 0.6928 0.037 Uiso 1 1 calc R
N1 N 0.1284(3) 0.4408(3) 0.78717(16) 0.0378(7) Uani 1 1 d .
C12 C 0.2494(3) 0.4404(3) 0.77775(16) 0.0280(7) Uani 1 1 d .
C13 C 0.0376(4) 0.5292(3) 0.82210(18) 0.0353(8) Uani 1 1 d .
H13 H -0.0463 0.5309 0.8281 0.042 Uiso 1 1 calc R
C14 C 0.0652(4) 0.6184(3) 0.84957(18) 0.0352(8) Uani 1 1 d .
H14 H 0.0013 0.6789 0.8735 0.042 Uiso 1 1 calc R
C15 C 0.1896(4) 0.6139(3) 0.84017(19) 0.0394(9) Uani 1 1 d .
H15 H 0.2108 0.6721 0.8581 0.047 Uiso 1 1 calc R
C16 C 0.2823(3) 0.5250(3) 0.80486(18) 0.0324(8) Uani 1 1 d .
H16 H 0.3668 0.5215 0.7991 0.039 Uiso 1 1 calc R
C17 C 0.2325(3) 0.1653(3) 0.42925(16) 0.0245(6) Uani 1 1 d .
C18 C 0.1590(3) 0.2728(3) 0.40844(18) 0.0338(8) Uani 1 1 d .
H18 H 0.1390 0.3341 0.4391 0.041 Uiso 1 1 calc R
C19 C 0.1144(4) 0.2907(4) 0.3421(2) 0.0443(9) Uani 1 1 d .
H19 H 0.0624 0.3632 0.3292 0.053 Uiso 1 1 calc R
C20 C 0.1471(4) 0.2011(4) 0.2953(2) 0.0445(10) Uani 1 1 d .
H20 H 0.1186 0.2134 0.2505 0.053 Uiso 1 1 calc R
C21 C 0.2221(3) 0.0931(4) 0.31505(19) 0.0377(9) Uani 1 1 d .
H21 H 0.2441 0.0324 0.2836 0.045 Uiso 1 1 calc R
C22 C 0.2644(3) 0.0753(3) 0.38190(18) 0.0306(7) Uani 1 1 d .
H22 H 0.3148 0.0023 0.3952 0.037 Uiso 1 1 calc R
C23 C 0.1729(3) 0.1055(3) 0.57933(17) 0.0257(7) Uani 1 1 d .
C24 C 0.1926(3) 0.0796(3) 0.65121(17) 0.0304(7) Uani 1 1 d .
H24 H 0.2685 0.0781 0.6653 0.036 Uiso 1 1 calc R
C25 C 0.1012(4) 0.0561(3) 0.70153(19) 0.0395(9) Uani 1 1 d .
H25 H 0.1154 0.0393 0.7493 0.047 Uiso 1 1 calc R
C26 C -0.0103(4) 0.0575(4) 0.6810(2) 0.0476(10) Uani 1 1 d .
H26 H -0.0721 0.0420 0.7151 0.057 Uiso 1 1 calc R
C27 C -0.0319(4) 0.0819(4) 0.6103(2) 0.0471(10) Uani 1 1 d .
H27 H -0.1075 0.0818 0.5967 0.057 Uiso 1 1 calc R
C28 C 0.0596(3) 0.1067(3) 0.5589(2) 0.0351(8) Uani 1 1 d .
H28 H 0.0446 0.1240 0.5113 0.042 Uiso 1 1 calc R
C31 C -0.2924(3) 0.1020(2) 0.93336(16) 0.0222(6) Uani 1 1 d .
C32 C -0.2418(3) 0.1087(3) 0.85859(16) 0.0252(7) Uani 1 1 d .
H32 H -0.1595 0.0692 0.8374 0.030 Uiso 1 1 calc R
C33 C -0.3396(3) 0.1862(3) 0.82275(18) 0.0308(8) Uani 1 1 d .
H33 H -0.3324 0.2056 0.7737 0.037 Uiso 1 1 calc R
C34 C -0.4495(3) 0.2289(3) 0.87381(19) 0.0342(8) Uani 1 1 d .
H34 H -0.5269 0.2814 0.8642 0.041 Uiso 1 1 calc R
C35 C -0.4216(3) 0.1777(3) 0.94259(18) 0.0273(7) Uani 1 1 d .
H35 H -0.4772 0.1912 0.9857 0.033 Uiso 1 1 calc R
C36 C -0.2546(3) 0.4027(2) 0.85180(17) 0.0243(6) Uani 1 1 d .
C37 C -0.3578(3) 0.4417(3) 0.90836(18) 0.0296(7) Uani 1 1 d .
H37 H -0.4384 0.4922 0.9029 0.036 Uiso 1 1 calc R
C38 C -0.3168(4) 0.3905(3) 0.97473(18) 0.0333(8) Uani 1 1 d .
H38 H -0.3659 0.4018 1.0200 0.040 Uiso 1 1 calc R
C39 C -0.1885(3) 0.3194(3) 0.95990(17) 0.0272(7) Uani 1 1 d .
H39 H -0.1383 0.2762 0.9937 0.033 Uiso 1 1 calc R
C40 C -0.1497(3) 0.3254(3) 0.88432(17) 0.0257(7) Uani 1 1 d .
H40 H -0.0698 0.2860 0.8600 0.031 Uiso 1 1 calc R
N2 N -0.3554(3) 0.5267(2) 0.75920(16) 0.0384(7) Uani 1 1 d .
C42 C -0.2585(3) 0.4338(3) 0.77493(17) 0.0263(7) Uani 1 1 d .
C43 C -0.3604(4) 0.5564(3) 0.6889(2) 0.0476(10) Uani 1 1 d .
H43 H -0.4255 0.6219 0.6773 0.057 Uiso 1 1 calc R
C44 C -0.2749(4) 0.4956(4) 0.6332(2) 0.0469(10) Uani 1 1 d .
H44 H -0.2834 0.5187 0.5853 0.056 Uiso 1 1 calc R
C45 C -0.1762(4) 0.3995(4) 0.6495(2) 0.0464(10) Uani 1 1 d .
H45 H -0.1170 0.3565 0.6131 0.056 Uiso 1 1 calc R
C46 C -0.1675(4) 0.3691(3) 0.72161(19) 0.0381(8) Uani 1 1 d .
H46 H -0.1012 0.3056 0.7343 0.046 Uiso 1 1 calc R
C47 C -0.3229(3) 0.0592(3) 1.08461(16) 0.0216(6) Uani 1 1 d .
C48 C -0.3933(3) -0.0057(3) 1.12128(16) 0.0253(7) Uani 1 1 d .
H48 H -0.3829 -0.0778 1.1048 0.030 Uiso 1 1 calc R
C49 C -0.4789(3) 0.0370(3) 1.18235(17) 0.0305(7) Uani 1 1 d .
H49 H -0.5257 -0.0068 1.2066 0.037 Uiso 1 1 calc R
C50 C -0.4954(3) 0.1439(3) 1.20764(18) 0.0332(8) Uani 1 1 d .
H50 H -0.5521 0.1714 1.2491 0.040 Uiso 1 1 calc R
C51 C -0.4268(3) 0.2102(3) 1.17077(18) 0.0337(8) Uani 1 1 d .
H51 H -0.4386 0.2829 1.1869 0.040 Uiso 1 1 calc R
C52 C -0.3408(3) 0.1675(3) 1.10989(17) 0.0268(7) Uani 1 1 d .
H52 H -0.2944 0.2116 1.0856 0.032 Uiso 1 1 calc R
C53 C -0.2174(3) -0.1317(2) 0.98813(16) 0.0210(6) Uani 1 1 d .
C54 C -0.2761(3) -0.1535(3) 0.93374(17) 0.0261(7) Uani 1 1 d .
H54 H -0.3144 -0.0944 0.9026 0.031 Uiso 1 1 calc R
C55 C -0.2777(3) -0.2642(3) 0.92571(19) 0.0329(8) Uani 1 1 d .
H55 H -0.3165 -0.2788 0.8889 0.039 Uiso 1 1 calc R
C56 C -0.2221(3) -0.3519(3) 0.9719(2) 0.0365(8) Uani 1 1 d .
H56 H -0.2244 -0.4253 0.9668 0.044 Uiso 1 1 calc R
C57 C -0.1631(4) -0.3307(3) 1.02550(19) 0.0371(8) Uani 1 1 d .
H57 H -0.1255 -0.3901 1.0566 0.045 Uiso 1 1 calc R
C58 C -0.1590(3) -0.2214(3) 1.03378(18) 0.0301(7) Uani 1 1 d .
H58 H -0.1175 -0.2082 1.0697 0.036 Uiso 1 1 calc R
C90 C 0.1895(4) -0.1992(4) 0.5964(2) 0.0541(11) Uani 1 1 d .
H90A H 0.0974 -0.1732 0.6047 0.065 Uiso 1 1 calc R
H90B H 0.2158 -0.1325 0.5973 0.065 Uiso 1 1 calc R
Cl91 Cl 0.24711(17) -0.29355(12) 0.66625(7) 0.0805(4) Uani 1 1 d .
Cl92 Cl 0.24133(13) -0.25897(11) 0.51207(6) 0.0652(3) Uani 1 1 d .

loop_
_atom_site_aniso_label
_atom_site_aniso_U_11
_atom_site_aniso_U_22
_atom_site_aniso_U_33
_atom_site_aniso_U_23
_atom_site_aniso_U_13
_atom_site_aniso_U_12
Pd1 0.02067(16) 0.01889(16) 0.01825(16) 0.00009(12) -0.00229(12) -0.00662(13)
Pd2 0.02092(16) 0.01827(16) 0.01620(15) -0.00104(12) -0.00167(12) -0.00883(13)
Fe1 0.0269(2) 0.0214(2) 0.0200(2) -0.00138(17) -0.00607(18) -0.00723(19)
Fe2 0.0241(2) 0.0188(2) 0.0209(2) 0.00076(17) -0.00456(18) -0.00824(18)
P1 0.0214(4) 0.0199(4) 0.0201(4) -0.0012(3) -0.0032(3) -0.0069(3)
P2 0.0214(4) 0.0190(4) 0.0184(4) 0.0002(3) -0.0032(3) -0.0094(3)
Cl1 0.0290(4) 0.0266(4) 0.0242(4) 0.0046(3) -0.0004(3) -0.0093(3)
Cl2 0.0277(4) 0.0347(4) 0.0220(4) -0.0095(3) -0.0018(3) -0.0099(3)
C1 0.0298(16) 0.0212(15) 0.0171(14) 0.0007(12) -0.0081(12) -0.0083(13)
C2 0.0332(18) 0.0284(17) 0.0217(15) 0.0024(13) -0.0055(13) -0.0134(14)
C3 0.051(2) 0.0260(17) 0.0256(17) 0.0053(13) -0.0118(16) -0.0200(16)
C4 0.041(2) 0.0222(16) 0.0314(18) -0.0006(14) -0.0150(16) -0.0041(15)
C5 0.0254(16) 0.0255(16) 0.0278(16) -0.0048(13) -0.0066(13) -0.0053(13)
C6 0.0385(19) 0.0277(17) 0.0204(15) -0.0018(13) -0.0108(14) -0.0107(15)
C7 0.0377(19) 0.0286(17) 0.0205(15) 0.0022(13) -0.0089(14) -0.0074(15)
C8 0.0387(19) 0.0245(17) 0.0262(17) 0.0003(13) -0.0125(15) -0.0001(15)
C9 0.0288(18) 0.040(2) 0.0298(18) -0.0048(15) -0.0107(15) -0.0029(15)
C10 0.0358(19) 0.0358(19) 0.0273(17) -0.0037(14) -0.0144(15) -0.0138(16)
N1 0.0461(19) 0.0357(17) 0.0339(16) -0.0051(13) -0.0035(14) -0.0164(15)
C12 0.0364(19) 0.0262(17) 0.0196(15) -0.0010(13) -0.0051(14) -0.0076(15)
C13 0.040(2) 0.0329(19) 0.0324(18) -0.0018(15) 0.0008(16) -0.0131(16)
C14 0.047(2) 0.0290(18) 0.0255(17) -0.0030(14) -0.0020(16) -0.0075(16)
C15 0.050(2) 0.037(2) 0.0347(19) -0.0135(16) -0.0035(17) -0.0174(18)
C16 0.0355(19) 0.0319(18) 0.0304(18) -0.0078(14) -0.0056(15) -0.0103(15)
C17 0.0250(16) 0.0293(17) 0.0208(15) 0.0001(13) -0.0037(13) -0.0113(14)
C18 0.045(2) 0.0291(18) 0.0277(17) 0.0011(14) -0.0158(16) -0.0085(16)
C19 0.043(2) 0.047(2) 0.041(2) 0.0089(18) -0.0162(18) -0.0092(19)
C20 0.040(2) 0.073(3) 0.0272(18) 0.0035(19) -0.0119(16) -0.024(2)
C21 0.034(2) 0.060(2) 0.0277(18) -0.0131(17) 0.0006(15) -0.0268(19)
C22 0.0272(17) 0.0381(19) 0.0290(17) -0.0071(15) -0.0010(14) -0.0142(15)
C23 0.0259(16) 0.0219(15) 0.0273(16) -0.0045(13) 0.0043(13) -0.0080(13)
C24 0.0363(19) 0.0264(17) 0.0289(17) -0.0054(13) 0.0030(14) -0.0136(15)
C25 0.057(2) 0.037(2) 0.0277(18) -0.0086(15) 0.0083(17) -0.0243(19)
C26 0.049(2) 0.051(2) 0.044(2) -0.0124(19) 0.0207(19) -0.027(2)
C27 0.032(2) 0.056(3) 0.057(3) -0.005(2) 0.0059(18) -0.0245(19)
C28 0.0271(18) 0.037(2) 0.039(2) -0.0007(16) 0.0000(15) -0.0107(16)
C31 0.0272(16) 0.0204(15) 0.0225(15) 0.0006(12) -0.0056(13) -0.0119(13)
C32 0.0347(18) 0.0236(16) 0.0198(15) -0.0019(12) -0.0057(13) -0.0117(14)
C33 0.049(2) 0.0282(17) 0.0236(16) 0.0013(13) -0.0164(15) -0.0184(16)
C34 0.0357(19) 0.0316(18) 0.045(2) 0.0113(16) -0.0219(17) -0.0185(16)
C35 0.0249(16) 0.0284(17) 0.0325(17) 0.0030(14) -0.0076(14) -0.0134(14)
C36 0.0311(17) 0.0169(14) 0.0278(16) 0.0013(12) -0.0047(13) -0.0118(13)
C37 0.0344(18) 0.0163(15) 0.0339(18) -0.0023(13) -0.0027(15) -0.0036(14)
C38 0.049(2) 0.0247(17) 0.0277(17) -0.0053(14) -0.0023(16) -0.0141(16)
C39 0.0367(18) 0.0275(17) 0.0244(16) 0.0023(13) -0.0110(14) -0.0175(15)
C40 0.0244(16) 0.0272(16) 0.0296(17) 0.0023(13) -0.0075(13) -0.0130(14)
N2 0.0465(19) 0.0261(15) 0.0427(18) 0.0071(13) -0.0155(15) -0.0099(14)
C42 0.0307(17) 0.0212(16) 0.0302(17) 0.0046(13) -0.0064(14) -0.0129(14)
C43 0.058(3) 0.038(2) 0.050(2) 0.0188(19) -0.027(2) -0.016(2)
C44 0.063(3) 0.057(3) 0.034(2) 0.0181(19) -0.019(2) -0.036(2)
C45 0.048(2) 0.063(3) 0.0301(19) 0.0028(18) -0.0014(17) -0.023(2)
C46 0.039(2) 0.040(2) 0.0323(19) 0.0065(16) -0.0083(16) -0.0091(17)
C47 0.0177(14) 0.0253(15) 0.0208(15) 0.0018(12) -0.0045(12) -0.0056(12)
C48 0.0231(16) 0.0285(17) 0.0254(16) 0.0043(13) -0.0027(13) -0.0113(14)
C49 0.0265(17) 0.0372(19) 0.0267(17) 0.0091(14) -0.0028(14) -0.0114(15)
C50 0.0244(17) 0.046(2) 0.0241(17) -0.0010(15) 0.0018(14) -0.0077(16)
C51 0.0315(18) 0.0376(19) 0.0296(18) -0.0101(15) 0.0030(14) -0.0098(16)
C52 0.0288(17) 0.0284(17) 0.0243(16) -0.0022(13) 0.0005(13) -0.0123(14)
C53 0.0210(15) 0.0202(15) 0.0227(15) -0.0007(12) 0.0004(12) -0.0097(12)
C54 0.0247(16) 0.0247(16) 0.0302(17) -0.0021(13) -0.0057(13) -0.0087(13)
C55 0.0313(18) 0.0326(18) 0.0401(19) -0.0094(15) -0.0063(15) -0.0152(15)
C56 0.039(2) 0.0250(17) 0.047(2) -0.0055(16) 0.0028(17) -0.0163(16)
C57 0.049(2) 0.0229(17) 0.0367(19) 0.0047(15) -0.0032(17) -0.0112(16)
C58 0.0375(19) 0.0263(17) 0.0275(17) 0.0036(13) -0.0101(15) -0.0106(15)
C90 0.049(3) 0.043(2) 0.066(3) 0.006(2) -0.001(2) -0.014(2)
Cl91 0.1342(13) 0.0721(8) 0.0580(7) 0.0107(6) -0.0295(8) -0.0592(9)
Cl92 0.0761(8) 0.0589(7) 0.0537(7) 0.0012(5) -0.0123(6) -0.0129(6)

loop_
_atom_type_symbol
_atom_type_description
_atom_type_scat_dispersion_real
_atom_type_scat_dispersion_imag
_atom_type_scat_source
C C 0.0033 0.0016 'International Tables Vol C Tables 4.2.6.8 and 6.1.1.4'
H H 0.0000 0.0000 'International Tables Vol C Tables 4.2.6.8 and 6.1.1.4'
Cl Cl 0.1484 0.1585 'International Tables Vol C Tables 4.2.6.8 and 6.1.1.4'
Fe Fe 0.3463 0.8444 'International Tables Vol C Tables 4.2.6.8 and 6.1.1.4'
N N 0.0061 0.0033 'International Tables Vol C Tables 4.2.6.8 and 6.1.1.4'
P P 0.1023 0.0942 'International Tables Vol C Tables 4.2.6.8 and 6.1.1.4'
Pd Pd -0.9988 1.0072 'International Tables Vol C Tables 4.2.6.8 and 6.1.1.4'

loop_
_exptl_crystal_face_index_h
_exptl_crystal_face_index_k
_exptl_crystal_face_index_l
_exptl_crystal_face_perp_dist
0 6 -1 0.066
0 -14 1 0.063
-1 -1 -8 0.203
0 0 1 0.100
-3 -1 -3 0.158
13 5 -4 0.184
-3 -1 0 0.175
7 13 -14 0.163
6 -5 2 0.130

loop_
_geom_angle_atom_site_label_1
_geom_angle_atom_site_label_2
_geom_angle_atom_site_label_3
_geom_angle
_geom_angle_site_symmetry_1
_geom_angle_site_symmetry_3
Cl1 Pd1 Cl1 180.0 . 2_656
Cl1 Pd1 P1 85.64(3) . 2_656
Cl1 Pd1 P1 94.36(3) 2_656 2_656
Cl1 Pd1 P1 94.36(3) . .
Cl1 Pd1 P1 85.64(3) 2_656 .
P1 Pd1 P1 180.0 2_656 .
Cl2 Pd2 Cl2 180.0 2_557 .
Cl2 Pd2 P2 86.37(3) 2_557 2_557
Cl2 Pd2 P2 93.63(3) . 2_557
Cl2 Pd2 P2 93.63(3) 2_557 .
Cl2 Pd2 P2 86.37(3) . .
P2 Pd2 P2 180.0 2_557 .
C3 Fe1 C2 40.58(13) . .
C3 Fe1 C9 117.69(15) . .
C2 Fe1 C9 107.13(14) . .
C3 Fe1 C5 68.55(14) . .
C2 Fe1 C5 69.29(13) . .
C9 Fe1 C5 166.62(13) . .
C3 Fe1 C10 104.50(14) . .
C2 Fe1 C10 123.92(13) . .
C9 Fe1 C10 40.74(13) . .
C5 Fe1 C10 152.02(13) . .
C3 Fe1 C1 68.74(12) . .
C2 Fe1 C1 41.29(12) . .
C9 Fe1 C1 127.68(13) . .
C5 Fe1 C1 41.33(12) . .
C10 Fe1 C1 163.37(13) . .
C3 Fe1 C4 40.70(14) . .
C2 Fe1 C4 68.72(14) . .
C9 Fe1 C4 151.48(14) . .
C5 Fe1 C4 40.54(13) . .
C10 Fe1 C4 116.61(13) . .
C1 Fe1 C4 68.84(12) . .
C3 Fe1 C7 162.06(13) . .
C2 Fe1 C7 156.95(13) . .
C9 Fe1 C7 68.30(14) . .
C5 Fe1 C7 109.64(14) . .
C10 Fe1 C7 68.30(14) . .
C1 Fe1 C7 122.53(13) . .
C4 Fe1 C7 126.37(14) . .
C3 Fe1 C8 153.80(15) . .
C2 Fe1 C8 121.31(13) . .
C9 Fe1 C8 40.47(14) . .
C5 Fe1 C8 129.50(14) . .
C10 Fe1 C8 68.24(14) . .
C1 Fe1 C8 110.74(13) . .
C4 Fe1 C8 165.33(14) . .
C7 Fe1 C8 40.59(13) . .
C3 Fe1 C6 123.23(13) . .
C2 Fe1 C6 160.69(13) . .
C9 Fe1 C6 68.75(14) . .
C5 Fe1 C6 118.97(13) . .
C10 Fe1 C6 40.80(13) . .
C1 Fe1 C6 155.57(13) . .
C4 Fe1 C6 105.41(13) . .
C7 Fe1 C6 40.78(12) . .
C8 Fe1 C6 68.59(13) . .
C32 Fe2 C33 40.66(13) . .
C32 Fe2 C40 106.94(13) . .
C33 Fe2 C40 119.48(14) . .
C32 Fe2 C37 158.72(13) . .
C33 Fe2 C37 122.14(13) . .
C40 Fe2 C37 68.28(13) . .
C32 Fe2 C38 158.66(13) . .
C33 Fe2 C38 160.23(14) . .
C40 Fe2 C38 68.00(14) . .
C37 Fe2 C38 40.70(13) . .
C32 Fe2 C31 41.08(12) . .
C33 Fe2 C31 68.49(12) . .
C40 Fe2 C31 125.82(12) . .
C37 Fe2 C31 158.10(13) . .
C38 Fe2 C31 123.89(13) . .
C32 Fe2 C34 68.41(14) . .
C33 Fe2 C34 40.31(14) . .
C40 Fe2 C34 153.99(13) . .
C37 Fe2 C34 106.29(14) . .
C38 Fe2 C34 125.41(15) . .
C31 Fe2 C34 68.48(13) . .
C32 Fe2 C35 68.86(13) . .
C33 Fe2 C35 68.26(13) . .
C40 Fe2 C35 163.74(12) . .
C37 Fe2 C35 121.41(14) . .
C38 Fe2 C35 109.85(14) . .
C31 Fe2 C35 40.88(12) . .
C34 Fe2 C35 40.64(13) . .
C32 Fe2 C39 122.57(13) . .
C33 Fe2 C39 156.17(14) . .
C40 Fe2 C39 40.45(12) . .
C37 Fe2 C39 68.13(13) . .
C38 Fe2 C39 40.23(14) . .
C31 Fe2 C39 110.42(12) . .
C34 Fe2 C39 163.21(14) . .
C35 Fe2 C39 127.56(13) . .
C32 Fe2 C36 122.34(12) . .
C33 Fe2 C36 104.52(13) . .
C40 Fe2 C36 40.98(12) . .
C37 Fe2 C36 40.50(13) . .
C38 Fe2 C36 68.36(13) . .
C31 Fe2 C36 161.04(13) . .
C34 Fe2 C36 118.32(13) . .
C35 Fe2 C36 154.69(13) . .
C39 Fe2 C36 68.47(12) . .
C1 P1 C17 104.91(14) . .
C1 P1 C23 103.27(14) . .
C17 P1 C23 104.52(14) . .
C1 P1 Pd1 114.17(10) . .
C17 P1 Pd1 110.26(10) . .
C23 P1 Pd1 118.45(11) . .
C31 P2 C53 105.41(13) . .
C31 P2 C47 102.46(14) . .
C53 P2 C47 104.25(13) . .
C31 P2 Pd2 115.02(10) . .
C53 P2 Pd2 109.83(10) . .
C47 P2 Pd2 118.57(10) . .
C2 C1 C5 107.3(3) . .
C2 C1 P1 126.6(2) . .
C5 C1 P1 126.1(2) . .
C2 C1 Fe1 69.14(17) . .
C5 C1 Fe1 69.30(17) . .
P1 C1 Fe1 129.28(16) . .
C3 C2 C1 107.7(3) . .
C3 C2 Fe1 69.61(18) . .
C1 C2 Fe1 69.57(17) . .
C3 C2 H2 126.1 . .
C1 C2 H2 126.1 . .
Fe1 C2 H2 126.2 . .
C2 C3 C4 108.9(3) . .
C2 C3 Fe1 69.81(18) . .
C4 C3 Fe1 70.01(18) . .
C2 C3 H3 125.5 . .
C4 C3 H3 125.5 . .
Fe1 C3 H3 126.2 . .
C5 C4 C3 108.2(3) . .
C5 C4 Fe1 69.65(18) . .
C3 C4 Fe1 69.29(19) . .
C5 C4 H4 125.9 . .
C3 C4 H4 125.9 . .
Fe1 C4 H4 126.7 . .
C4 C5 C1 107.9(3) . .
C4 C5 Fe1 69.81(18) . .
C1 C5 Fe1 69.38(17) . .
C4 C5 H5 126.0 . .
C1 C5 H5 126.0 . .
Fe1 C5 H5 126.3 . .
C10 C6 C7 107.1(3) . .
C10 C6 C12 127.2(3) . .
C7 C6 C12 125.6(3) . .
C10 C6 Fe1 69.27(17) . .
C7 C6 Fe1 69.60(17) . .
C12 C6 Fe1 124.5(2) . .
C8 C7 C6 108.3(3) . .
C8 C7 Fe1 69.71(18) . .
C6 C7 Fe1 69.62(18) . .
C8 C7 H7 125.9 . .
C6 C7 H7 125.9 . .
Fe1 C7 H7 126.4 . .
C9 C8 C7 108.1(3) . .
C9 C8 Fe1 69.40(19) . .
C7 C8 Fe1 69.70(18) . .
C9 C8 H8 126.0 . .
C7 C8 H8 126.0 . .
Fe1 C8 H8 126.5 . .
C8 C9 C10 108.1(3) . .
C8 C9 Fe1 70.14(19) . .
C10 C9 Fe1 69.67(19) . .
C8 C9 H9 126.0 . .
C10 C9 H9 126.0 . .
Fe1 C9 H9 125.8 . .
C9 C10 C6 108.4(3) . .
C9 C10 Fe1 69.59(18) . .
C6 C10 Fe1 69.94(17) . .
C9 C10 H10 125.8 . .
C6 C10 H10 125.8 . .
Fe1 C10 H10 126.3 . .
C13 N1 C12 118.3(3) . .
N1 C12 C16 122.0(3) . .
N1 C12 C6 117.9(3) . .
C16 C12 C6 120.0(3) . .
N1 C13 C14 122.1(3) . .
N1 C13 H13 119.0 . .
C14 C13 H13 119.0 . .
C15 C14 C13 118.0(3) . .
C15 C14 H14 121.0 . .
C13 C14 H14 121.0 . .
C16 C15 C14 120.5(3) . .
C16 C15 H15 119.8 . .
C14 C15 H15 119.8 . .
C15 C16 C12 119.1(3) . .
C15 C16 H16 120.4 . .
C12 C16 H16 120.4 . .
C18 C17 C22 118.9(3) . .
C18 C17 P1 122.7(2) . .
C22 C17 P1 118.3(2) . .
C17 C18 C19 120.7(3) . .
C17 C18 H18 119.6 . .
C19 C18 H18 119.6 . .
C20 C19 C18 120.0(4) . .
C20 C19 H19 120.0 . .
C18 C19 H19 120.0 . .
C19 C20 C21 120.0(3) . .
C19 C20 H20 120.0 . .
C21 C20 H20 120.0 . .
C20 C21 C22 119.8(3) . .
C20 C21 H21 120.1 . .
C22 C21 H21 120.1 . .
C21 C22 C17 120.7(3) . .
C21 C22 H22 119.7 . .
C17 C22 H22 119.7 . .
C28 C23 C24 118.9(3) . .
C28 C23 P1 122.0(3) . .
C24 C23 P1 119.1(2) . .
C25 C24 C23 120.9(3) . .
C25 C24 H24 119.6 . .
C23 C24 H24 119.6 . .
C26 C25 C24 119.9(4) . .
C26 C25 H25 120.1 . .
C24 C25 H25 120.1 . .
C25 C26 C27 120.4(3) . .
C25 C26 H26 119.8 . .
C27 C26 H26 119.8 . .
C26 C27 C28 120.2(4) . .
C26 C27 H27 119.9 . .
C28 C27 H27 119.9 . .
C23 C28 C27 119.7(3) . .
C23 C28 H28 120.2 . .
C27 C28 H28 120.2 . .
C35 C31 C32 107.5(3) . .
C35 C31 P2 126.1(2) . .
C32 C31 P2 126.3(2) . .
C35 C31 Fe2 69.59(17) . .
C32 C31 Fe2 68.91(17) . .
P2 C31 Fe2 128.89(15) . .
C33 C32 C31 107.8(3) . .
C33 C32 Fe2 69.94(18) . .
C31 C32 Fe2 70.02(17) . .
C33 C32 H32 126.1 . .
C31 C32 H32 126.1 . .
Fe2 C32 H32 125.5 . .
C34 C33 C32 108.7(3) . .
C34 C33 Fe2 70.16(18) . .
C32 C33 Fe2 69.40(17) . .
C34 C33 H33 125.7 . .
C32 C33 H33 125.7 . .
Fe2 C33 H33 126.4 . .
C33 C34 C35 108.3(3) . .
C33 C34 Fe2 69.53(18) . .
C35 C34 Fe2 69.69(18) . .
C33 C34 H34 125.9 . .
C35 C34 H34 125.9 . .
Fe2 C34 H34 126.5 . .
C34 C35 C31 107.8(3) . .
C34 C35 Fe2 69.67(18) . .
C31 C35 Fe2 69.53(17) . .
C34 C35 H35 126.1 . .
C31 C35 H35 126.1 . .
Fe2 C35 H35 126.3 . .
C37 C36 C40 106.9(3) . .
C37 C36 C42 125.6(3) . .
C40 C36 C42 127.5(3) . .
C37 C36 Fe2 69.22(17) . .
C40 C36 Fe2 68.97(16) . .
C42 C36 Fe2 125.3(2) . .
C36 C37 C38 108.5(3) . .
C36 C37 Fe2 70.28(17) . .
C38 C37 Fe2 69.82(18) . .
C36 C37 H37 125.8 . .
C38 C37 H37 125.8 . .
Fe2 C37 H37 125.7 . .
C39 C38 C37 108.2(3) . .
C39 C38 Fe2 70.22(18) . .
C37 C38 Fe2 69.48(18) . .
C39 C38 H38 125.9 . .
C37 C38 H38 125.9 . .
Fe2 C38 H38 126.0 . .
C38 C39 C40 107.9(3) . .
C38 C39 Fe2 69.55(18) . .
C40 C39 Fe2 69.25(17) . .
C38 C39 H39 126.0 . .
C40 C39 H39 126.0 . .
Fe2 C39 H39 126.7 . .
C39 C40 C36 108.5(3) . .
C39 C40 Fe2 70.30(17) . .
C36 C40 Fe2 70.05(17) . .
C39 C40 H40 125.8 . .
C36 C40 H40 125.8 . .
Fe2 C40 H40 125.5 . .
C42 N2 C43 117.2(3) . .
N2 C42 C46 122.3(3) . .
N2 C42 C36 116.4(3) . .
C46 C42 C36 121.4(3) . .
N2 C43 C44 123.8(4) . .
N2 C43 H43 118.1 . .
C44 C43 H43 118.1 . .
C43 C44 C45 118.9(3) . .
C43 C44 H44 120.6 . .
C45 C44 H44 120.6 . .
C44 C45 C46 118.2(4) . .
C44 C45 H45 120.9 . .
C46 C45 H45 120.9 . .
C45 C46 C42 119.7(4) . .
C45 C46 H46 120.2 . .
C42 C46 H46 120.2 . .
C48 C47 C52 119.0(3) . .
C48 C47 P2 122.6(2) . .
C52 C47 P2 118.4(2) . .
C49 C48 C47 120.1(3) . .
C49 C48 H48 120.0 . .
C47 C48 H48 120.0 . .
C50 C49 C48 120.7(3) . .
C50 C49 H49 119.6 . .
C48 C49 H49 119.6 . .
C49 C50 C51 119.7(3) . .
C49 C50 H50 120.2 . .
C51 C50 H50 120.2 . .
C52 C51 C50 119.7(3) . .
C52 C51 H51 120.2 . .
C50 C51 H51 120.2 . .
C51 C52 C47 120.8(3) . .
C51 C52 H52 119.6 . .
C47 C52 H52 119.6 . .
C54 C53 C58 119.4(3) . .
C54 C53 P2 122.8(2) . .
C58 C53 P2 117.9(2) . .
C53 C54 C55 120.0(3) . .
C53 C54 H54 120.0 . .
C55 C54 H54 120.0 . .
C56 C55 C54 120.4(3) . .
C56 C55 H55 119.8 . .
C54 C55 H55 119.8 . .
C57 C56 C55 119.8(3) . .
C57 C56 H56 120.1 . .
C55 C56 H56 120.1 . .
C56 C57 C58 120.7(3) . .
C56 C57 H57 119.6 . .
C58 C57 H57 119.6 . .
C57 C58 C53 119.8(3) . .
C57 C58 H58 120.1 . .
C53 C58 H58 120.1 . .
Cl92 C90 Cl91 113.4(2) . .
Cl92 C90 H90A 108.9 . .
Cl91 C90 H90A 108.9 . .
Cl92 C90 H90B 108.9 . .
Cl91 C90 H90B 108.9 . .
H90A C90 H90B 107.7 . .

loop_
_geom_bond_atom_site_label_1
_geom_bond_atom_site_label_2
_geom_bond_distance
_geom_bond_site_symmetry_2
Pd1 Cl1 2.2995(7) .
Pd1 Cl1 2.2995(7) 2_656
Pd1 P1 2.3357(8) 2_656
Pd1 P1 2.3357(8) .
Pd2 Cl2 2.3037(7) 2_557
Pd2 Cl2 2.3037(7) .
Pd2 P2 2.3394(7) 2_557
Pd2 P2 2.3394(7) .
Fe1 C3 2.033(3) .
Fe1 C2 2.036(3) .
Fe1 C9 2.040(3) .
Fe1 C5 2.041(3) .
Fe1 C10 2.042(3) .
Fe1 C1 2.042(3) .
Fe1 C4 2.043(3) .
Fe1 C7 2.050(3) .
Fe1 C8 2.050(3) .
Fe1 C6 2.050(3) .
Fe2 C32 2.037(3) .
Fe2 C33 2.045(3) .
Fe2 C40 2.045(3) .
Fe2 C37 2.045(3) .
Fe2 C38 2.050(3) .
Fe2 C31 2.052(3) .
Fe2 C34 2.053(3) .
Fe2 C35 2.053(3) .
Fe2 C39 2.059(3) .
Fe2 C36 2.059(3) .
P1 C1 1.799(3) .
P1 C17 1.825(3) .
P1 C23 1.828(3) .
P2 C31 1.804(3) .
P2 C53 1.823(3) .
P2 C47 1.828(3) .
C1 C2 1.438(4) .
C1 C5 1.441(4) .
C2 C3 1.411(5) .
C2 H2 0.9300 .
C3 C4 1.418(5) .
C3 H3 0.9300 .
C4 C5 1.415(4) .
C4 H4 0.9300 .
C5 H5 0.9300 .
C6 C10 1.426(5) .
C6 C7 1.429(4) .
C6 C12 1.475(5) .
C7 C8 1.422(5) .
C7 H7 0.9300 .
C8 C9 1.415(5) .
C8 H8 0.9300 .
C9 C10 1.421(5) .
C9 H9 0.9300 .
C10 H10 0.9300 .
N1 C13 1.345(4) .
N1 C12 1.349(4) .
C12 C16 1.376(4) .
C13 C14 1.396(5) .
C13 H13 0.9300 .
C14 C15 1.372(5) .
C14 H14 0.9300 .
C15 C16 1.361(5) .
C15 H15 0.9300 .
C16 H16 0.9300 .
C17 C18 1.374(5) .
C17 C22 1.388(4) .
C18 C19 1.388(5) .
C18 H18 0.9300 .
C19 C20 1.376(6) .
C19 H19 0.9300 .
C20 C21 1.379(6) .
C20 H20 0.9300 .
C21 C22 1.386(5) .
C21 H21 0.9300 .
C22 H22 0.9300 .
C23 C28 1.387(5) .
C23 C24 1.395(5) .
C24 C25 1.378(5) .
C24 H24 0.9300 .
C25 C26 1.368(6) .
C25 H25 0.9300 .
C26 C27 1.377(6) .
C26 H26 0.9300 .
C27 C28 1.396(5) .
C27 H27 0.9300 .
C28 H28 0.9300 .
C31 C35 1.434(4) .
C31 C32 1.435(4) .
C32 C33 1.418(5) .
C32 H32 0.9300 .
C33 C34 1.412(5) .
C33 H33 0.9300 .
C34 C35 1.426(5) .
C34 H34 0.9300 .
C35 H35 0.9300 .
C36 C37 1.421(4) .
C36 C40 1.437(4) .
C36 C42 1.466(4) .
C37 C38 1.424(5) .
C37 H37 0.9300 .
C38 C39 1.413(5) .
C38 H38 0.9300 .
C39 C40 1.419(4) .
C39 H39 0.9300 .
C40 H40 0.9300 .
N2 C42 1.343(4) .
N2 C43 1.345(5) .
C42 C46 1.389(5) .
C43 C44 1.377(6) .
C43 H43 0.9300 .
C44 C45 1.380(6) .
C44 H44 0.9300 .
C45 C46 1.384(5) .
C45 H45 0.9300 .
C46 H46 0.9300 .
C47 C48 1.391(4) .
C47 C52 1.393(4) .
C48 C49 1.384(4) .
C48 H48 0.9300 .
C49 C50 1.380(5) .
C49 H49 0.9300 .
C50 C51 1.391(5) .
C50 H50 0.9300 .
C51 C52 1.384(4) .
C51 H51 0.9300 .
C52 H52 0.9300 .
C53 C54 1.386(4) .
C53 C58 1.393(4) .
C54 C55 1.397(4) .
C54 H54 0.9300 .
C55 C56 1.375(5) .
C55 H55 0.9300 .
C56 C57 1.373(5) .
C56 H56 0.9300 .
C57 C58 1.391(5) .
C57 H57 0.9300 .
C58 H58 0.9300 .
C90 Cl92 1.723(5) .
C90 Cl91 1.740(4) .
C90 H90A 0.9700 .
C90 H90B 0.9700 .
